data_4000395
_journal_name_full 'Chemistry of Materials'
_journal_paper_doi 10.1021/cm0498990
_journal_year 2004
_chemical_formula_sum 'C28 H62 Co3 N6 O31 P4'
_chemical_formula_weight 1279.51
_space_group_IT_number 13
_symmetry_cell_setting monoclinic
_symmetry_space_group_name_Hall '-P 2yc'
_symmetry_space_group_name_H-M 'P 1 2/c 1'
_atom_sites_solution_hydrogens geom
_atom_sites_solution_primary direct
_atom_sites_solution_secondary difmap
_cell_angle_alpha 90.00
_cell_angle_beta 106.8330(10)
_cell_angle_gamma 90.00
_cell_formula_units_Z 2
_cell_length_a 14.8651(14)
_cell_length_b 7.5694(7)
_cell_length_c 22.796(2)
_cell_measurement_reflns_used ?
_cell_measurement_temperature 293(2)
_cell_measurement_theta_max ?
_cell_measurement_theta_min ?
_cell_volume 2455.1(4)
_diffrn_ambient_temperature 293(2)
_diffrn_detector_area_resol_mean ?
_diffrn_measurement_device_type 'Siemens Smart CCD'
_diffrn_measurement_method 'narrow frame method'
_diffrn_radiation_monochromator graphite
_diffrn_radiation_source 'fine-focus sealed tube'
_diffrn_radiation_type MoK\a
_diffrn_radiation_wavelength 0.71073
_diffrn_reflns_av_R_equivalents 0.0509
_diffrn_reflns_av_sigmaI/netI 0.0939
_diffrn_reflns_limit_h_max 17
_diffrn_reflns_limit_h_min -16
_diffrn_reflns_limit_k_max 7
_diffrn_reflns_limit_k_min -9
_diffrn_reflns_limit_l_max 12
_diffrn_reflns_limit_l_min -27
_diffrn_reflns_number 7145
_diffrn_reflns_theta_max 25.05
_diffrn_reflns_theta_min 2.66
_diffrn_standards_decay_% <1.0%
_diffrn_standards_interval_count ?
_diffrn_standards_interval_time ?
_diffrn_standards_number ?
_exptl_absorpt_coefficient_mu 1.235
_exptl_absorpt_correction_T_max 1.0
_exptl_absorpt_correction_T_min 0.844
_exptl_absorpt_correction_type SADABS
_exptl_absorpt_process_details ?
_exptl_crystal_colour pink
_exptl_crystal_density_diffrn 1.731
_exptl_crystal_density_meas ?
_exptl_crystal_density_method 'not measured'
_exptl_crystal_description brick
_exptl_crystal_F_000 1322
_exptl_crystal_size_max 0.28
_exptl_crystal_size_mid 0.14
_exptl_crystal_size_min 0.06
_refine_ls_extinction_coef ?
_refine_ls_extinction_method none
_refine_ls_goodness_of_fit_ref 1.040
_refine_ls_hydrogen_treatment mixed
_refine_ls_matrix_type full
_refine_ls_number_parameters 327
_refine_ls_number_reflns 4268
_refine_ls_number_restraints 0
_refine_ls_restrained_S_all 1.040
_refine_ls_R_factor_all 0.1210
_refine_ls_R_factor_gt 0.0625
_refine_ls_shift/su_max 0.000
_refine_ls_shift/su_mean 0.000
_refine_ls_structure_factor_coef Fsqd
_refine_ls_weighting_details 'calc w=1/[\s^2^(Fo^2^)+(0.0719P)^2^+4.1075P] where P=(Fo^2^+2Fc^2^)/3'
_refine_ls_weighting_scheme calc
_refine_ls_wR_factor_gt 0.1342
_refine_ls_wR_factor_ref 0.1636
_reflns_number_gt 2607
_reflns_number_total 4268
_reflns_threshold_expression >2sigma(I)
_cod_depositor_comments
;
The following automatic conversions were performed:
'_symmetry_cell_setting' value 'Monoclinic' changed to 'monoclinic'
according to '/home/saulius/struct/CIF-dictionaries/cif_core.dic'
dictionary named 'cif_core.dic' version 2.4.1 from 2010-06-29.

Automatic conversion script
Id: cif_fix_enum 1527 2010-12-29 10:47:43Z saulius 
;
_cod_original_sg_symbol_H-M P2/c
_cod_database_code 4000395

loop_
_symmetry_equiv_pos_as_xyz
'x, y, z'
'-x, y, -z+1/2'
'-x, -y, -z'
'x, -y, z-1/2'

loop_
_atom_site_label
_atom_site_type_symbol
_atom_site_fract_x
_atom_site_fract_y
_atom_site_fract_z
_atom_site_U_iso_or_equiv
_atom_site_adp_type
_atom_site_occupancy
_atom_site_symmetry_multiplicity
_atom_site_calc_flag
_atom_site_refinement_flags
_atom_site_disorder_assembly
_atom_site_disorder_group
Co1 Co 0.0000 -0.05424(16) 0.7500 0.0269(3) Uani 1 2 d S . .
Co2 Co -0.29523(6) 0.22187(12) 0.58450(4) 0.0284(3) Uani 1 1 d . . .
P1 P -0.35865(12) -0.1616(3) 0.55148(8) 0.0340(5) Uani 1 1 d . . .
P2 P -0.38109(13) 0.4055(3) 0.68101(8) 0.0381(5) Uani 1 1 d . . .
N1 N 0.0025(4) -0.0420(7) 0.6560(2) 0.0279(13) Uani 1 1 d . . .
N2 N -0.1905(4) 0.3449(7) 0.5514(2) 0.0280(13) Uani 1 1 d . . .
N3 N -0.3785(3) 0.0714(7) 0.6364(2) 0.0300(13) Uani 1 1 d . . .
C1 C -0.4419(5) 0.2002(10) 0.6534(3) 0.0382(18) Uani 1 1 d . . .
H1A H -0.4657 0.1497 0.6850 0.046 Uiso 1 1 calc R . .
H1B H -0.4950 0.2242 0.6179 0.046 Uiso 1 1 calc R . .
C2 C -0.3105(4) -0.0093(9) 0.6909(3) 0.0316(16) Uani 1 1 d . . .
H2A H -0.3232 -0.1350 0.6913 0.038 Uiso 1 1 calc R . .
H2B H -0.3200 0.0417 0.7277 0.038 Uiso 1 1 calc R . .
C3 C -0.2098(4) 0.0166(9) 0.6923(3) 0.0272(15) Uani 1 1 d . . .
C4 C -0.4320(5) -0.0684(9) 0.5949(3) 0.0358(17) Uani 1 1 d . . .
H4A H -0.4885 -0.0183 0.5671 0.043 Uiso 1 1 calc R . .
H4B H -0.4505 -0.1603 0.6187 0.043 Uiso 1 1 calc R . .
C10 C -0.0708(5) -0.0919(9) 0.5498(3) 0.0312(16) Uani 1 1 d . . .
H10A H -0.1217 -0.1387 0.5199 0.037 Uiso 1 1 calc R . .
C11 C -0.0670(5) -0.1064(9) 0.6106(3) 0.0305(16) Uani 1 1 d . . .
H11A H -0.1158 -0.1646 0.6204 0.037 Uiso 1 1 calc R . .
C12 C 0.0709(5) 0.0423(10) 0.6397(3) 0.0375(18) Uani 1 1 d . . .
H12A H 0.1199 0.0914 0.6705 0.045 Uiso 1 1 calc R . .
C13 C 0.0728(4) 0.0602(10) 0.5800(3) 0.0340(17) Uani 1 1 d . . .
H13A H 0.1226 0.1184 0.5714 0.041 Uiso 1 1 calc R . .
C14 C 0.0005(4) -0.0082(8) 0.5329(3) 0.0265(15) Uani 1 1 d . . .
C20 C -0.1109(5) 0.4056(11) 0.5895(3) 0.046(2) Uani 1 1 d . . .
H20A H -0.1058 0.4051 0.6312 0.055 Uiso 1 1 calc R . .
C21 C -0.1222(5) 0.4078(10) 0.4704(3) 0.0387(19) Uani 1 1 d . . .
H21A H -0.1291 0.4066 0.4285 0.046 Uiso 1 1 calc R . .
C22 C -0.0361(5) 0.4686(10) 0.5722(3) 0.0384(18) Uani 1 1 d . . .
H22A H 0.0168 0.5113 0.6015 0.046 Uiso 1 1 calc R . .
C23 C -0.1955(4) 0.3481(10) 0.4925(3) 0.0356(17) Uani 1 1 d . . .
H23A H -0.2504 0.3088 0.4643 0.043 Uiso 1 1 calc R . .
C24 C -0.0398(4) 0.4683(8) 0.5107(3) 0.0245(14) Uani 1 1 d . . .
O1 O -0.1905(3) 0.1281(6) 0.65694(19) 0.0349(12) Uani 1 1 d . . .
O2 O -0.1485(3) -0.0728(6) 0.73047(18) 0.0326(11) Uani 1 1 d . . .
O11 O -0.4170(3) -0.2806(6) 0.5027(2) 0.0405(12) Uani 1 1 d . . .
O12 O -0.3133(3) -0.0060(6) 0.53011(19) 0.0357(12) Uani 1 1 d . . .
O13 O -0.2772(3) -0.2650(6) 0.5985(2) 0.0385(12) Uani 1 1 d . . .
H13B H -0.2982 -0.3563 0.6088 0.058 Uiso 1 1 calc R . .
O21 O -0.3181(3) 0.3707(7) 0.7482(2) 0.0504(14) Uani 1 1 d . . .
H21B H -0.3444 0.4094 0.7726 0.076 Uiso 1 1 calc R . .
O22 O -0.4524(3) 0.5451(7) 0.6787(2) 0.0471(13) Uani 1 1 d . . .
O23 O -0.3135(3) 0.4353(6) 0.6428(2) 0.0438(13) Uani 1 1 d . . .
O1W O 0.0000 0.2266(9) 0.7500 0.081(3) Uani 1 2 d S . .
O2W O 0.0000 -0.3296(9) 0.7500 0.057(2) Uani 1 2 d S . .
O3W O -0.3997(3) 0.3465(6) 0.5143(2) 0.0404(12) Uani 1 1 d . . .
O4W O -0.3622(4) 0.4622(8) 0.8478(2) 0.0600(16) Uani 1 1 d . . .
O5W O -0.5000 0.7966(10) 0.7500 0.061(2) Uani 1 2 d S . .
O6W O -0.2976(4) 0.1401(10) 0.9127(3) 0.080(2) Uani 1 1 d . . .
O7W O -0.3238(5) 0.8416(11) 0.8406(3) 0.101(2) Uani 1 1 d . . .
O8W O -0.1274(7) 0.4342(13) 0.7476(5) 0.152(4) Uani 1 1 d . . .
O9W O -0.1667(5) 0.6504(12) 0.8096(3) 0.136(4) Uani 1 1 d . . .

loop_
_atom_site_aniso_label
_atom_site_aniso_U_11
_atom_site_aniso_U_22
_atom_site_aniso_U_33
_atom_site_aniso_U_23
_atom_site_aniso_U_13
_atom_site_aniso_U_12
Co1 0.0348(7) 0.0289(7) 0.0167(6) 0.000 0.0069(5) 0.000
Co2 0.0219(5) 0.0420(6) 0.0224(4) 0.0007(4) 0.0082(4) -0.0079(5)
P1 0.0272(10) 0.0461(12) 0.0292(9) -0.0060(8) 0.0089(8) -0.0122(9)
P2 0.0329(11) 0.0517(13) 0.0346(10) -0.0121(9) 0.0173(9) -0.0088(10)
N1 0.035(3) 0.029(3) 0.021(3) -0.002(2) 0.010(2) -0.011(3)
N2 0.026(3) 0.036(3) 0.023(3) 0.005(2) 0.008(2) -0.001(3)
N3 0.022(3) 0.046(4) 0.022(3) -0.005(3) 0.007(2) -0.009(3)
C1 0.023(4) 0.064(5) 0.031(4) -0.009(4) 0.013(3) -0.009(4)
C2 0.030(4) 0.039(4) 0.025(3) -0.003(3) 0.006(3) -0.013(3)
C3 0.030(4) 0.034(4) 0.019(3) 0.002(3) 0.008(3) -0.008(3)
C4 0.034(4) 0.046(5) 0.030(4) -0.003(3) 0.013(3) -0.014(4)
C10 0.032(4) 0.043(4) 0.021(3) -0.004(3) 0.011(3) -0.006(3)
C11 0.030(4) 0.036(4) 0.028(3) -0.006(3) 0.013(3) -0.007(3)
C12 0.035(4) 0.052(5) 0.021(3) 0.003(3) 0.001(3) -0.010(4)
C13 0.023(3) 0.054(5) 0.024(3) 0.003(3) 0.006(3) -0.008(4)
C14 0.028(4) 0.030(4) 0.020(3) 0.001(3) 0.004(3) 0.005(3)
C20 0.039(4) 0.076(6) 0.026(4) 0.002(4) 0.016(3) -0.014(4)
C21 0.031(4) 0.064(5) 0.024(3) -0.003(3) 0.013(3) -0.017(4)
C22 0.030(4) 0.065(5) 0.021(3) 0.001(3) 0.009(3) -0.024(4)
C23 0.019(3) 0.059(5) 0.026(3) 0.004(3) 0.002(3) -0.016(4)
C24 0.023(3) 0.024(3) 0.026(3) 0.001(3) 0.007(3) -0.004(3)
O1 0.027(3) 0.048(3) 0.026(2) 0.008(2) 0.004(2) -0.010(2)
O2 0.037(3) 0.037(3) 0.024(2) 0.004(2) 0.011(2) -0.005(2)
O11 0.031(3) 0.052(3) 0.038(3) -0.014(2) 0.009(2) -0.010(3)
O12 0.035(3) 0.048(3) 0.030(2) -0.003(2) 0.018(2) -0.009(2)
O13 0.028(3) 0.047(3) 0.040(3) 0.002(2) 0.010(2) -0.009(2)
O21 0.035(3) 0.076(4) 0.038(3) -0.018(3) 0.009(2) 0.001(3)
O22 0.044(3) 0.052(3) 0.052(3) -0.009(3) 0.024(3) -0.003(3)
O23 0.046(3) 0.044(3) 0.054(3) -0.016(3) 0.034(3) -0.019(3)
O1W 0.184(10) 0.027(4) 0.031(4) 0.000 0.030(5) 0.000
O2W 0.100(7) 0.026(4) 0.059(5) 0.000 0.045(5) 0.000
O3W 0.026(3) 0.047(3) 0.043(3) -0.007(2) 0.002(2) -0.001(2)
O4W 0.055(3) 0.078(4) 0.047(3) -0.005(3) 0.017(3) 0.002(3)
O5W 0.068(6) 0.059(5) 0.060(5) 0.000 0.028(4) 0.000
O6W 0.065(4) 0.129(6) 0.053(4) -0.003(4) 0.027(3) 0.006(4)
O7W 0.095(5) 0.110(6) 0.090(5) -0.013(5) 0.016(4) -0.009(5)
O8W 0.119(7) 0.148(9) 0.187(10) -0.030(8) 0.040(7) -0.015(7)
O9W 0.086(5) 0.185(9) 0.101(6) 0.084(6) -0.029(4) -0.072(6)
